data_1550380
loop_
_publ_author_name
'Feng, Xuanyu'
'Song, Yang'
'Chen, Justin S.'
'Li, Zhe'
'Chen, Emily Y.'
'Kaufmann, Michael'
'Wang, Cheng'
'Lin, Wenbin'

_publ_section_title
;
 Cobalt-Bridged Secondary Building Units in a Titanium Metal-Organic
 Framework Catalyze Cascade Reduction of N-Heteroarenes
;
_journal_name_full 'Chemical Science'
_journal_paper_doi 10.1039/C8SC04610G
_journal_year 2019
_chemical_compound_source No
_chemical_formula_moiety '0.67(C63 H37.5 O21 Ti4.5)'
_chemical_formula_sum 'C42 H30 O14 Ti3'
_chemical_formula_weight 902.36
_chemical_name_common Ti3-BPDC
_chemical_name_systematic Ti3-BPDC
_space_group_crystal_system trigonal
_space_group_IT_number 166
_space_group_name_Hall '-R 3 2"'
_space_group_name_H-M_alt 'R -3 m'
_symmetry_space_group_name_Hall '-R 3 2"'
_symmetry_space_group_name_H-M 'R -3 m :H'
_atom_sites_solution_hydrogens mixed
_atom_sites_solution_primary dual
_audit_creation_date 2018-07-13
_audit_creation_method
;
Olex2 1.2
(compiled 2018.05.29 svn.r3508 for OlexSys, GUI svn.r5506)
;
_audit_update_record
;
2018-07-29 deposited with the CCDC.
2018-12-19 downloaded from the CCDC.
;
_cell_angle_alpha 90
_cell_angle_beta 90
_cell_angle_gamma 120
_cell_formula_units_Z 3
_cell_length_a 25.8366(16)
_cell_length_b 25.8366(16)
_cell_length_c 13.6675(9)
_cell_measurement_reflns_used 8282
_cell_measurement_temperature 297(2)
_cell_measurement_theta_max 49.454
_cell_measurement_theta_min 4.706
_cell_volume 7901.2(9)
_computing_cell_refinement 'SAINT v8.34A (Bruker, 2013)'
_computing_data_collection 'SAINT v8.34A (Bruker, 2013)'
_computing_data_reduction 'SAINT v8.34A (Bruker, 2013)'
_computing_molecular_graphics 'Olex2 (Dolomanov et al., 2009)'
_computing_publication_material 'Olex2 (Dolomanov et al., 2009)'
_computing_structure_refinement 'XL (Sheldrick, 2008)'
_computing_structure_solution 'ShelXT (Sheldrick, 2015)'
_diffrn_ambient_temperature 296.96
_diffrn_measured_fraction_theta_full 0.994
_diffrn_measured_fraction_theta_max 0.994
_diffrn_measurement_device_type 'Bruker APEX-II CCD'
_diffrn_measurement_method '\f and \w scans'
_diffrn_radiation_type MoK\a
_diffrn_radiation_wavelength 0.71073
_diffrn_reflns_av_R_equivalents 0.0293
_diffrn_reflns_av_unetI/netI 0.0157
_diffrn_reflns_Laue_measured_fraction_full 0.994
_diffrn_reflns_Laue_measured_fraction_max 0.994
_diffrn_reflns_limit_h_max 30
_diffrn_reflns_limit_h_min -30
_diffrn_reflns_limit_k_max 27
_diffrn_reflns_limit_k_min -30
_diffrn_reflns_limit_l_max 15
_diffrn_reflns_limit_l_min -16
_diffrn_reflns_number 16826
_diffrn_reflns_point_group_measured_fraction_full 0.994
_diffrn_reflns_point_group_measured_fraction_max 0.994
_diffrn_reflns_theta_full 24.727
_diffrn_reflns_theta_max 24.727
_diffrn_reflns_theta_min 2.353
_diffrn_standards_number 0
_exptl_absorpt_coefficient_mu 0.248
_exptl_absorpt_correction_T_max 0.7451
_exptl_absorpt_correction_T_min 0.5804
_exptl_absorpt_correction_type multi-scan
_exptl_absorpt_process_details
;
SADABS-2014/4 (Bruker,2014/4) was used for absorption correction.
wR2(int) was 0.0802 before and 0.0448 after correction.
The Ratio of minimum to maximum transmission is 0.7790.
The \l/2 correction factor is 0.00150.
;
_exptl_crystal_colour colorless
_exptl_crystal_density_diffrn 0.569
_exptl_crystal_description Cubic
_exptl_crystal_F_000 1380
_exptl_crystal_preparation Catalysis
_exptl_crystal_recrystallization_method Solvothermal
_exptl_crystal_size_max 0.06
_exptl_crystal_size_mid 0.05
_exptl_crystal_size_min 0.05
_refine_diff_density_max 1.976
_refine_diff_density_min -1.412
_refine_diff_density_rms 0.095
_refine_ls_extinction_coef 0.0018(14)
_refine_ls_extinction_expression Fc^*^=kFc[1+0.001xFc^2^\l^3^/sin(2\q)]^-1/4^
_refine_ls_extinction_method 'SHELXL-2014/7 (Sheldrick 2014'
_refine_ls_goodness_of_fit_ref 1.607
_refine_ls_hydrogen_treatment constr
_refine_ls_matrix_type full
_refine_ls_number_parameters 64
_refine_ls_number_reflns 1614
_refine_ls_number_restraints 7
_refine_ls_restrained_S_all 1.604
_refine_ls_R_factor_all 0.1213
_refine_ls_R_factor_gt 0.1129
_refine_ls_shift/su_max 0.000
_refine_ls_shift/su_mean 0.000
_refine_ls_structure_factor_coef Fsqd
_refine_ls_weighting_details 'w=1/[\s^2^(Fo^2^)+(0.2000P)^2^] where P=(Fo^2^+2Fc^2^)/3'
_refine_ls_weighting_scheme calc
_refine_ls_wR_factor_gt 0.3430
_refine_ls_wR_factor_ref 0.3547
_reflns_Friedel_coverage 0.000
_reflns_number_gt 1332
_reflns_number_total 1614
_reflns_threshold_expression 'I > 2\s(I)'
_cod_data_source_file c8sc04610g2.cif
_cod_data_source_block trial2_a
_cod_original_cell_volume 7901.1(11)
_cod_database_code 1550380
_shelx_shelxl_version_number 2014/7
_shelx_space_group_comment
;
The symmetry employed for this shelxl refinement is uniquely defined
by the following loop, which should always be used as a source of
symmetry information in preference to the above space-group names.
They are only intended as comments.
;
_olex2_refinement_description
;
1. Fixed Uiso
 At 1.2 times of:
  All C(H) groups, All C(H,H) groups
2. Restrained distances
 O3-H3A
 1 with sigma of 0.96
3. Uiso/Uaniso restraints and constraints
Uanis(O3) \\sim Ueq: with sigma of 0.005 and sigma for terminal atoms of 0.01
4.a Riding coordinates:
 C6(H3A)
4.b Aromatic/amide H refined with riding coordinates:
 C4(H4), C3(H3), C7(H7), C6(H6)
;
_olex2_submission_special_instructions 'No special instructions were received'

loop_
_space_group_symop_operation_xyz
'x, y, z'
'-y, x-y, z'
'-x+y, -x, z'
'y, x, -z'
'x-y, -y, -z'
'-x, -x+y, -z'
'x+2/3, y+1/3, z+1/3'
'-y+2/3, x-y+1/3, z+1/3'
'-x+y+2/3, -x+1/3, z+1/3'
'y+2/3, x+1/3, -z+1/3'
'x-y+2/3, -y+1/3, -z+1/3'
'-x+2/3, -x+y+1/3, -z+1/3'
'x+1/3, y+2/3, z+2/3'
'-y+1/3, x-y+2/3, z+2/3'
'-x+y+1/3, -x+2/3, z+2/3'
'y+1/3, x+2/3, -z+2/3'
'x-y+1/3, -y+2/3, -z+2/3'
'-x+1/3, -x+y+2/3, -z+2/3'
'-x, -y, -z'
'y, -x+y, -z'
'x-y, x, -z'
'-y, -x, z'
'-x+y, y, z'
'x, x-y, z'
'-x+2/3, -y+1/3, -z+1/3'
'y+2/3, -x+y+1/3, -z+1/3'
'x-y+2/3, x+1/3, -z+1/3'
'-y+2/3, -x+1/3, z+1/3'
'-x+y+2/3, y+1/3, z+1/3'
'x+2/3, x-y+1/3, z+1/3'
'-x+1/3, -y+2/3, -z+2/3'
'y+1/3, -x+y+2/3, -z+2/3'
'x-y+1/3, x+2/3, -z+2/3'
'-y+1/3, -x+2/3, z+2/3'
'-x+y+1/3, y+2/3, z+2/3'
'x+1/3, x-y+2/3, z+2/3'

loop_
_atom_site_label
_atom_site_type_symbol
_atom_site_fract_x
_atom_site_fract_y
_atom_site_fract_z
_atom_site_U_iso_or_equiv
_atom_site_adp_type
_atom_site_occupancy
_atom_site_site_symmetry_order
_atom_site_calc_flag
_atom_site_refinement_flags_posn
_atom_site_refinement_flags_adp
_atom_site_refinement_flags_occupancy
Ti1 Ti 0.3333 0.6667 0.44892(9) 0.0544(7) Uani 1 6 d S T P
Ti2 Ti 0.3333 0.6667 0.1667 0.0725(9) Uani 1 12 d S T P
O1 O 0.29078(12) 0.5816(2) 0.4254(5) 0.128(2) Uani 1 2 d S T P
O2 O 0.29220(15) 0.5844(3) 0.2670(6) 0.178(4) Uani 1 2 d S T P
C1 C 0.27866(18) 0.5573(4) 0.3427(7) 0.117(2) Uani 1 2 d S T P
C2 C 0.24551(17) 0.4910(3) 0.3420(7) 0.139(3) Uani 1 2 d S T P
C5 C 0.1835(2) 0.3669(4) 0.3349(8) 0.161(4) Uani 1 2 d S T P
C4 C 0.1992(2) 0.3985(4) 0.4209(8) 0.165(5) Uani 1 2 d S T P
H4 H 0.1889 0.3777 0.4799 0.198 Uiso 1 2 calc RS T P
C3 C 0.22864(19) 0.4573(4) 0.4222(8) 0.167(5) Uani 1 2 d S T P
H3 H 0.2382 0.4764 0.4827 0.200 Uiso 1 2 calc RS T P
O3 O 0.3333 0.6667 0.5998(19) 0.219(6) Uani 1 6 d DS TU P
C7 C 0.2300(2) 0.4601(5) 0.2563(10) 0.236(9) Uani 1 2 d S T P
H7 H 0.2405 0.4810 0.1975 0.284 Uiso 1 2 calc RS T P
C6 C 0.2009(2) 0.4018(5) 0.2544(10) 0.248(11) Uani 1 2 d S T P
H6 H 0.1916 0.3831 0.1936 0.297 Uiso 1 2 calc RS T P
H3A H 0.3333 0.6667 0.6667 0.297 Uiso 1 12 d DRS T P

loop_
_atom_site_aniso_label
_atom_site_aniso_U_11
_atom_site_aniso_U_22
_atom_site_aniso_U_33
_atom_site_aniso_U_23
_atom_site_aniso_U_13
_atom_site_aniso_U_12
Ti1 0.0582(8) 0.0582(8) 0.0468(10) 0.000 0.000 0.0291(4)
Ti2 0.0688(11) 0.0688(11) 0.0798(17) 0.000 0.000 0.0344(5)
O1 0.155(4) 0.085(3) 0.120(5) 0.010(3) 0.0050(14) 0.0425(16)
O2 0.244(8) 0.091(4) 0.147(6) 0.052(4) 0.0262(18) 0.0457(18)
C1 0.133(5) 0.079(4) 0.122(7) 0.029(4) 0.014(2) 0.039(2)
C2 0.188(8) 0.068(4) 0.119(6) 0.017(4) 0.008(2) 0.034(2)
C5 0.220(11) 0.086(5) 0.131(8) 0.026(5) 0.013(3) 0.043(2)
C4 0.237(12) 0.088(5) 0.121(7) 0.019(5) 0.009(3) 0.044(3)
C3 0.239(11) 0.081(5) 0.127(7) 0.022(5) 0.011(2) 0.040(3)
O3 0.223(7) 0.223(7) 0.210(10) 0.000 0.000 0.112(3)
C7 0.39(2) 0.088(6) 0.136(9) 0.038(6) 0.019(3) 0.044(3)
C6 0.42(3) 0.084(6) 0.131(9) 0.014(5) 0.007(3) 0.042(3)

loop_
_atom_type_symbol
_atom_type_description
_atom_type_scat_dispersion_real
_atom_type_scat_dispersion_imag
_atom_type_scat_source
C C 0.0033 0.0016 'International Tables Vol C Tables 4.2.6.8 and 6.1.1.4'
H H 0.0000 0.0000 'International Tables Vol C Tables 4.2.6.8 and 6.1.1.4'
O O 0.0106 0.0060 'International Tables Vol C Tables 4.2.6.8 and 6.1.1.4'
Ti Ti 0.2776 0.4457 'International Tables Vol C Tables 4.2.6.8 and 6.1.1.4'

loop_
_geom_angle_atom_site_label_1
_geom_angle_atom_site_label_2
_geom_angle_atom_site_label_3
_geom_angle
_geom_angle_site_symmetry_1
_geom_angle_site_symmetry_3
O1 Ti1 O1 117.28(11) 3_565 .
O1 Ti1 O1 117.28(11) 3_565 2_665
O1 Ti1 O1 117.28(11) . 2_665
O1 Ti1 O3 99.59(19) 3_565 .
O1 Ti1 O3 99.59(19) . .
O1 Ti1 O3 99.6(2) 2_665 .
O2 Ti2 O2 92.0(3) 3_565 26_455
O2 Ti2 O2 180.0 26_455 2_665
O2 Ti2 O2 88.0(3) 3_565 .
O2 Ti2 O2 92.0(3) 3_565 25_565
O2 Ti2 O2 88.0(3) 25_565 27
O2 Ti2 O2 88.0(3) 26_455 25_565
O2 Ti2 O2 88.0(3) 3_565 2_665
O2 Ti2 O2 88.0(3) 26_455 27
O2 Ti2 O2 92.0(3) 25_565 2_665
O2 Ti2 O2 180.0 25_565 .
O2 Ti2 O2 92.0(3) 27 2_665
O2 Ti2 O2 88.0(3) . 2_665
O2 Ti2 O2 92.0(3) 26_455 .
O2 Ti2 O2 92.0(3) . 27
O2 Ti2 O2 180.0 3_565 27
C1 O1 Ti1 125.2(5) . .
C1 O2 Ti2 157.1(7) . .
O1 C1 C2 116.0(7) . .
O2 C1 O1 124.0(8) . .
O2 C1 C2 120.0(9) . .
C3 C2 C1 124.2(9) . .
C3 C2 C7 114.9(8) . .
C7 C2 C1 121.0(8) . .
C4 C5 C5 122.5(10) . 31
C6 C5 C5 123.8(13) . 31
C6 C5 C4 113.7(9) . .
C5 C4 H4 119.1 . .
C3 C4 C5 121.8(9) . .
C3 C4 H4 119.1 . .
C2 C3 H3 118.1 . .
C4 C3 C2 123.7(10) . .
C4 C3 H3 118.1 . .
Ti1 O3 H3A 180.0 . .
C2 C7 H7 119.1 . .
C6 C7 C2 121.7(10) . .
C6 C7 H7 119.1 . .
C5 C6 H6 117.9 . .
C7 C6 C5 124.2(13) . .
C7 C6 H6 117.9 . .

loop_
_geom_bond_atom_site_label_1
_geom_bond_atom_site_label_2
_geom_bond_distance
_geom_bond_site_symmetry_2
Ti1 O1 1.931(6) 3_565
Ti1 O1 1.931(6) .
Ti1 O1 1.931(6) 2_665
Ti1 O3 2.06(3) .
Ti2 O2 2.296(5) 26_455
Ti2 O2 2.296(5) 25_565
Ti2 O2 2.296(5) 3_565
Ti2 O2 2.296(5) 27
Ti2 O2 2.296(5) 2_665
Ti2 O2 2.296(5) .
O1 C1 1.254(11) .
O2 C1 1.198(10) .
C1 C2 1.483(12) .
C2 C3 1.332(13) .
C2 C7 1.361(15) .
C5 C5 1.504(19) 31
C5 C4 1.372(15) .
C5 C6 1.349(15) .
C4 H4 0.9300 .
C4 C3 1.316(13) .
C3 H3 0.9300 .
O3 H3A 0.9140 .
C7 H7 0.9300 .
C7 C6 1.303(15) .
C6 H6 0.9300 .
